data_7208126
loop_
_publ_author_name
'Chung, Min-Wen'
'Liao, Jia-Ling'
'Tang, Kuo-Chun'
'Hsieh, Cheng-Chih'
'Lin, Tsung-Yi'
'Liu, Chun'
'Lee, Gene-Hsiang'
'Chi, Yun'
'Chou, Pi-Tai'

_publ_section_title
;
 Structural tuning intra- versus inter-molecular proton transfer reaction
 in the excited state.
;
_journal_issue 25
_journal_name_full 'Physical chemistry chemical physics : PCCP'
_journal_page_first 9006
_journal_page_last 9015
_journal_paper_doi 10.1039/c2cp23938h
_journal_volume 14
_journal_year 2012
_chemical_formula_sum 'C12 H10 F3 N3'
_chemical_formula_weight 253.23
_chemical_name_systematic
;
?
;
_space_group_IT_number 14
_symmetry_cell_setting monoclinic
_symmetry_space_group_name_Hall '-P 2yn'
_symmetry_space_group_name_H-M 'P 1 21/n 1'
_atom_sites_solution_hydrogens geom
_atom_sites_solution_primary direct
_atom_sites_solution_secondary difmap
_audit_creation_method SHELXL-97
_cell_angle_alpha 90.00
_cell_angle_beta 113.9783(15)
_cell_angle_gamma 90.00
_cell_formula_units_Z 4
_cell_length_a 11.5553(3)
_cell_length_b 8.1262(2)
_cell_length_c 13.2771(3)
_cell_measurement_reflns_used 7436
_cell_measurement_temperature 200(2)
_cell_measurement_theta_max 27.50
_cell_measurement_theta_min 1.98
_cell_volume 1139.14(5)
_computing_cell_refinement DENZO-SMN
_computing_data_collection 'NONIUS COLLECT'
_computing_data_reduction DENZO-SMN
_computing_molecular_graphics 'Bruker SHELXTL'
_computing_publication_material 'Bruker SHELXTL'
_computing_structure_refinement 'SHELXL-97 (Sheldrick, 1997)'
_computing_structure_solution 'SHELXS-97 (Sheldrick, 1990)'
_diffrn_ambient_temperature 200(2)
_diffrn_measured_fraction_theta_full 0.995
_diffrn_measured_fraction_theta_max 0.995
_diffrn_measurement_device_type 'NONIUS KappaCCD'
_diffrn_measurement_method '\w scans'
_diffrn_radiation_monochromator graphite
_diffrn_radiation_source 'fine-focus sealed tube'
_diffrn_radiation_type MoK\a
_diffrn_radiation_wavelength 0.71073
_diffrn_reflns_av_R_equivalents 0.0429
_diffrn_reflns_av_sigmaI/netI 0.0396
_diffrn_reflns_limit_h_max 13
_diffrn_reflns_limit_h_min -15
_diffrn_reflns_limit_k_max 10
_diffrn_reflns_limit_k_min -10
_diffrn_reflns_limit_l_max 17
_diffrn_reflns_limit_l_min -14
_diffrn_reflns_number 7436
_diffrn_reflns_theta_full 27.50
_diffrn_reflns_theta_max 27.50
_diffrn_reflns_theta_min 1.98
_exptl_absorpt_coefficient_mu 0.126
_exptl_absorpt_correction_T_max 0.984
_exptl_absorpt_correction_T_min 0.906
_exptl_absorpt_correction_type multi-scan
_exptl_crystal_colour colorless
_exptl_crystal_density_diffrn 1.477
_exptl_crystal_density_method 'not measured'
_exptl_crystal_description plate
_exptl_crystal_F_000 520
_exptl_crystal_size_max 0.60
_exptl_crystal_size_mid 0.50
_exptl_crystal_size_min 0.16
_refine_diff_density_max 0.233
_refine_diff_density_min -0.282
_refine_diff_density_rms 0.047
_refine_ls_extinction_method none
_refine_ls_goodness_of_fit_ref 1.091
_refine_ls_hydrogen_treatment constr
_refine_ls_matrix_type full
_refine_ls_number_parameters 173
_refine_ls_number_reflns 2600
_refine_ls_number_restraints 0
_refine_ls_restrained_S_all 1.091
_refine_ls_R_factor_all 0.0773
_refine_ls_R_factor_gt 0.0557
_refine_ls_shift/su_max 0.001
_refine_ls_shift/su_mean 0.000
_refine_ls_structure_factor_coef Fsqd
_refine_ls_weighting_details 'calc w=1/[\s^2^(Fo^2^)+(0.1063P)^2^+0.0000P] where P=(Fo^2^+2Fc^2^)/3'
_refine_ls_weighting_scheme calc
_refine_ls_wR_factor_gt 0.1556
_refine_ls_wR_factor_ref 0.1693
_reflns_number_gt 1814
_reflns_number_total 2600
_reflns_threshold_expression >2sigma(I)
_cod_data_source_file c2cp23938h.txt
_cod_data_source_block 2
_cod_depositor_comments
;
The following automatic conversions were performed:

'_symmetry_cell_setting' value 'Monoclinic' changed to 'monoclinic'
according to /home/saulius/struct/CIF-dictionaries/cif_core.dic
dictionary named 'cif_core.dic' version 2.4.1 from 2010-06-29.

Automatic conversion script
Id: cif_fix_values 1891 2012-01-12 08:04:46Z andrius 
;
_cod_original_sg_symbol_H-M P2(1)/n
_cod_database_code 7208126

loop_
_symmetry_equiv_pos_as_xyz
'x, y, z'
'-x+1/2, y+1/2, -z+1/2'
'-x, -y, -z'
'x-1/2, -y-1/2, z-1/2'

loop_
_atom_site_label
_atom_site_type_symbol
_atom_site_fract_x
_atom_site_fract_y
_atom_site_fract_z
_atom_site_U_iso_or_equiv
_atom_site_adp_type
_atom_site_occupancy
_atom_site_symmetry_multiplicity
_atom_site_calc_flag
_atom_site_refinement_flags
_atom_site_disorder_assembly
_atom_site_disorder_group
N1 N 0.55639(12) 0.13032(19) 0.17688(10) 0.0520(4) Uani 1 1 d . . .
N2 N 0.58483(12) 0.33567(16) 0.03438(10) 0.0465(4) Uani 1 1 d . . .
H2 H 0.5312 0.3607 0.0638 0.056 Uiso 1 1 calc R . .
N3 N 0.61221(13) 0.43696(17) -0.03140(12) 0.0527(4) Uani 1 1 d . . .
C1 C 0.52655(16) 0.0279(3) 0.24140(13) 0.0623(5) Uani 1 1 d . . .
H1 H 0.4797 0.0699 0.2802 0.075 Uiso 1 1 calc R . .
C2 C 0.56065(17) -0.1358(3) 0.25419(15) 0.0685(6) Uani 1 1 d . . .
H2A H 0.5378 -0.2051 0.3008 0.082 Uiso 1 1 calc R . .
C3 C 0.62826(15) -0.1966(3) 0.19818(13) 0.0637(5) Uani 1 1 d . . .
H3 H 0.6525 -0.3092 0.2063 0.076 Uiso 1 1 calc R . .
C4 C 0.66182(14) -0.0963(2) 0.12973(12) 0.0495(4) Uani 1 1 d . . .
C5 C 0.62272(13) 0.06815(19) 0.12235(11) 0.0429(4) Uani 1 1 d . . .
C6 C 0.73235(16) -0.1646(2) 0.06659(15) 0.0584(5) Uani 1 1 d . . .
H6A H 0.6727 -0.1747 -0.0117 0.070 Uiso 1 1 calc R . .
H6B H 0.7614 -0.2769 0.0943 0.070 Uiso 1 1 calc R . .
C7 C 0.84705(16) -0.0645(2) 0.07231(15) 0.0619(5) Uani 1 1 d . . .
H7A H 0.8883 -0.0152 0.1467 0.074 Uiso 1 1 calc R . .
H7B H 0.9088 -0.1399 0.0623 0.074 Uiso 1 1 calc R . .
C8 C 0.81523(16) 0.0716(2) -0.01282(16) 0.0601(5) Uani 1 1 d . . .
H8A H 0.8946 0.1284 -0.0039 0.072 Uiso 1 1 calc R . .
H8B H 0.7797 0.0213 -0.0871 0.072 Uiso 1 1 calc R . .
C9 C 0.72297(13) 0.1975(2) -0.00667(12) 0.0460(4) Uani 1 1 d . . .
C10 C 0.64714(12) 0.19048(18) 0.05194(11) 0.0413(4) Uani 1 1 d . . .
C11 C 0.69602(15) 0.3531(2) -0.05637(13) 0.0496(4) Uani 1 1 d . A .
C12 C 0.7494(2) 0.4307(3) -0.12837(18) 0.0674(5) Uani 1 1 d . . .
F1 F 0.6852(3) 0.5655(3) -0.1802(2) 0.1256(9) Uani 0.856(3) 1 d P A 1
F2 F 0.86677(19) 0.4813(4) -0.07499(17) 0.1319(10) Uani 0.856(3) 1 d P A 1
F3 F 0.7491(3) 0.3341(3) -0.20791(16) 0.1135(8) Uani 0.856(3) 1 d P A 1
F1' F 0.778(2) 0.5693(18) -0.1112(16) 0.1256(9) Uani 0.144(3) 1 d P A 2
F2' F 0.8604(12) 0.362(2) -0.1148(12) 0.1319(10) Uani 0.144(3) 1 d P A 2
F3' F 0.6907(17) 0.4189(18) -0.2205(12) 0.1135(8) Uani 0.144(3) 1 d P A 2

loop_
_atom_site_aniso_label
_atom_site_aniso_U_11
_atom_site_aniso_U_22
_atom_site_aniso_U_33
_atom_site_aniso_U_23
_atom_site_aniso_U_13
_atom_site_aniso_U_12
N1 0.0452(7) 0.0666(10) 0.0485(7) 0.0005(6) 0.0236(6) -0.0039(6)
N2 0.0509(7) 0.0420(8) 0.0574(7) -0.0019(6) 0.0329(6) -0.0008(5)
N3 0.0637(9) 0.0408(8) 0.0676(8) 0.0005(6) 0.0410(7) -0.0037(6)
C1 0.0508(9) 0.0880(15) 0.0499(9) 0.0096(9) 0.0223(7) -0.0077(9)
C2 0.0537(10) 0.0877(16) 0.0562(10) 0.0281(10) 0.0142(8) -0.0059(9)
C3 0.0513(9) 0.0635(12) 0.0598(10) 0.0209(8) 0.0056(8) 0.0008(8)
C4 0.0382(8) 0.0528(10) 0.0459(8) 0.0046(7) 0.0051(6) -0.0002(7)
C5 0.0354(7) 0.0497(9) 0.0393(7) -0.0007(6) 0.0109(6) -0.0044(6)
C6 0.0539(9) 0.0490(10) 0.0638(10) 0.0000(8) 0.0152(8) 0.0085(8)
C7 0.0457(9) 0.0623(12) 0.0739(11) -0.0057(9) 0.0204(8) 0.0130(8)
C8 0.0539(10) 0.0622(12) 0.0751(11) -0.0095(9) 0.0374(9) 0.0045(8)
C9 0.0437(8) 0.0506(10) 0.0488(8) -0.0099(7) 0.0241(6) -0.0040(7)
C10 0.0379(7) 0.0423(8) 0.0437(7) -0.0068(6) 0.0166(6) -0.0038(6)
C11 0.0531(9) 0.0475(10) 0.0579(9) -0.0051(7) 0.0327(7) -0.0065(7)
C12 0.0835(14) 0.0614(13) 0.0797(13) -0.0021(10) 0.0563(11) -0.0097(10)
F1 0.166(2) 0.1035(14) 0.168(2) 0.0694(14) 0.1301(19) 0.0414(14)
F2 0.1002(13) 0.198(3) 0.1166(15) -0.0126(15) 0.0638(12) -0.0817(17)
F3 0.199(2) 0.0845(14) 0.1231(13) -0.0270(11) 0.1334(16) -0.0294(13)
F1' 0.166(2) 0.1035(14) 0.168(2) 0.0694(14) 0.1301(19) 0.0414(14)
F2' 0.1002(13) 0.198(3) 0.1166(15) -0.0126(15) 0.0638(12) -0.0817(17)
F3' 0.199(2) 0.0845(14) 0.1231(13) -0.0270(11) 0.1334(16) -0.0294(13)

loop_
_atom_type_symbol
_atom_type_description
_atom_type_scat_dispersion_real
_atom_type_scat_dispersion_imag
_atom_type_scat_source
C C 0.0033 0.0016 'International Tables Vol C Tables 4.2.6.8 and 6.1.1.4'
H H 0.0000 0.0000 'International Tables Vol C Tables 4.2.6.8 and 6.1.1.4'
N N 0.0061 0.0033 'International Tables Vol C Tables 4.2.6.8 and 6.1.1.4'
F F 0.0171 0.0103 'International Tables Vol C Tables 4.2.6.8 and 6.1.1.4'

loop_
_geom_angle_atom_site_label_1
_geom_angle_atom_site_label_2
_geom_angle_atom_site_label_3
_geom_angle
C1 N1 C5 117.53(16)
N3 N2 C10 113.67(12)
N2 N3 C11 103.78(13)
N1 C1 C2 123.01(17)
C3 C2 C1 118.58(17)
C2 C3 C4 121.05(18)
C3 C4 C5 115.97(15)
C3 C4 C6 120.70(16)
C5 C4 C6 123.32(15)
N1 C5 C4 123.87(14)
N1 C5 C10 112.74(14)
C4 C5 C10 123.38(14)
C4 C6 C7 115.69(15)
C8 C7 C6 114.09(14)
C9 C8 C7 114.73(13)
C10 C9 C11 103.35(13)
C10 C9 C8 128.66(15)
C11 C9 C8 127.96(14)
N2 C10 C9 106.28(13)
N2 C10 C5 118.28(13)
C9 C10 C5 135.44(14)
N3 C11 C9 112.91(14)
N3 C11 C12 118.75(17)
C9 C11 C12 128.33(15)
F3' C12 F1' 106.8(10)
F3' C12 F3 43.9(8)
F1' C12 F3 129.6(6)
F3' C12 F2 129.8(6)
F1' C12 F2 56.1(9)
F3 C12 F2 106.5(2)
F3' C12 F2' 103.3(9)
F1' C12 F2' 100.9(10)
F3 C12 F2' 63.3(7)
F2 C12 F2' 48.4(7)
F3' C12 F1 63.5(8)
F1' C12 F1 51.1(10)
F3 C12 F1 104.7(2)
F2 C12 F1 104.7(2)
F2' C12 F1 134.8(6)
F3' C12 C11 116.0(6)
F1' C12 C11 116.6(6)
F3 C12 C11 113.62(17)
F2 C12 C11 113.34(19)
F2' C12 C11 111.4(6)
F1 C12 C11 113.05(17)

loop_
_geom_bond_atom_site_label_1
_geom_bond_atom_site_label_2
_geom_bond_distance
N1 C1 1.336(2)
N1 C5 1.3484(18)
N2 N3 1.3285(17)
N2 C10 1.352(2)
N3 C11 1.332(2)
C1 C2 1.379(3)
C2 C3 1.371(3)
C3 C4 1.388(2)
C4 C5 1.401(2)
C4 C6 1.493(2)
C5 C10 1.468(2)
C6 C7 1.531(3)
C7 C8 1.516(3)
C8 C9 1.504(2)
C9 C10 1.3894(19)
C9 C11 1.401(2)
C11 C12 1.473(2)
C12 F3' 1.136(15)
C12 F1' 1.171(17)
C12 F3 1.315(3)
C12 F2 1.316(3)
C12 F2' 1.341(16)
C12 F1 1.345(3)
